data_2226061
loop_
_publ_author_name
'Mamari, Khalil'
'Zerzouf, Abdelfettah'
'Zouihri, Hafid'
'Essassi, El Mokhtar'
'Ng, Seik Weng'

_publ_section_title
;
 1-(1-Decyl-2-oxoindolin-3-ylidene)thiosemicarbazide
;
_journal_coeditor_code BT5265
_journal_issue 6
_journal_name_full 'Acta Crystallographica Section E'
_journal_page_first o1333
_journal_paper_doi 10.1107/S1600536810016521
_journal_volume 66
_journal_year 2010
_chemical_formula_iupac 'C19 H28 N4 O S'
_chemical_formula_moiety 'C19 H28 N4 O S'
_chemical_formula_sum 'C19 H28 N4 O S'
_chemical_formula_weight 360.51
_chemical_name_systematic
;
1-(1-Decyl-2-oxoindolin-3-ylidene)thiosemicarbazide
;
_space_group_IT_number 14
_symmetry_cell_setting monoclinic
_symmetry_space_group_name_Hall '-P 2yn'
_symmetry_space_group_name_H-M 'P 1 21/n 1'
_atom_sites_solution_hydrogens geom
_atom_sites_solution_primary direct
_atom_sites_solution_secondary difmap
_audit_creation_method SHELXL-97
_cell_angle_alpha 90.00
_cell_angle_beta 99.4680(10)
_cell_angle_gamma 90.00
_cell_formula_units_Z 4
_cell_length_a 11.8856(2)
_cell_length_b 11.0055(2)
_cell_length_c 15.1638(3)
_cell_measurement_reflns_used 5658
_cell_measurement_temperature 180(2)
_cell_measurement_theta_max 28.7
_cell_measurement_theta_min 2.3
_cell_volume 1956.51(6)
_computing_cell_refinement 'SAINT (Bruker, 2008)'
_computing_data_collection 'APEX2 (Bruker, 2008)'
_computing_data_reduction 'SAINT (Bruker, 2008)'
_computing_molecular_graphics 'X-SEED (Barbour, 2001)'
_computing_publication_material 'publCIF (Westrip, 2010)'
_computing_structure_refinement 'SHELXL97 (Sheldrick, 2008)'
_computing_structure_solution 'SHELXS97 (Sheldrick, 2008)'
_diffrn_ambient_temperature 180(2)
_diffrn_measured_fraction_theta_full 1.000
_diffrn_measured_fraction_theta_max 1.000
_diffrn_measurement_device_type 'Bruker X8 APEXII diffractometer'
_diffrn_measurement_method '\f and \w scans'
_diffrn_radiation_monochromator graphite
_diffrn_radiation_source 'fine-focus sealed tube'
_diffrn_radiation_type MoK\a
_diffrn_radiation_wavelength 0.71073
_diffrn_reflns_av_R_equivalents 0.0428
_diffrn_reflns_av_sigmaI/netI 0.0369
_diffrn_reflns_limit_h_max 16
_diffrn_reflns_limit_h_min -16
_diffrn_reflns_limit_k_max 15
_diffrn_reflns_limit_k_min -13
_diffrn_reflns_limit_l_max 21
_diffrn_reflns_limit_l_min -18
_diffrn_reflns_number 26304
_diffrn_reflns_theta_full 30.00
_diffrn_reflns_theta_max 30.00
_diffrn_reflns_theta_min 2.02
_diffrn_standards_decay_% 0
_diffrn_standards_interval_count 0
_diffrn_standards_interval_time 0
_diffrn_standards_number 0
_exptl_absorpt_coefficient_mu 0.180
_exptl_absorpt_correction_T_max 0.9788
_exptl_absorpt_correction_T_min 0.9598
_exptl_absorpt_correction_type multi-scan
_exptl_absorpt_process_details '(SADABS; Sheldrick, 1996)'
_exptl_crystal_colour Yellow
_exptl_crystal_density_diffrn 1.224
_exptl_crystal_density_method 'not measured'
_exptl_crystal_description Prism
_exptl_crystal_F_000 776
_exptl_crystal_size_max 0.23
_exptl_crystal_size_mid 0.14
_exptl_crystal_size_min 0.12
_refine_diff_density_max 0.303
_refine_diff_density_min -0.359
_refine_ls_extinction_method none
_refine_ls_goodness_of_fit_ref 1.058
_refine_ls_hydrogen_treatment mixed
_refine_ls_matrix_type full
_refine_ls_number_parameters 238
_refine_ls_number_reflns 5715
_refine_ls_number_restraints 3
_refine_ls_restrained_S_all 1.057
_refine_ls_R_factor_all 0.0650
_refine_ls_R_factor_gt 0.0420
_refine_ls_shift/su_max 0.001
_refine_ls_shift/su_mean 0.001
_refine_ls_structure_factor_coef Fsqd
_refine_ls_weighting_details 'calc w=1/[\s^2^(Fo^2^)+(0.0721P)^2^+0.2760P] where P=(Fo^2^+2Fc^2^)/3'
_refine_ls_weighting_scheme calc
_refine_ls_wR_factor_gt 0.1115
_refine_ls_wR_factor_ref 0.1345
_reflns_number_gt 4227
_reflns_number_total 5715
_reflns_threshold_expression I>2\s(I)
_cod_data_source_file bt5265.cif
_cod_data_source_block I
_cod_depositor_comments
;
The following automatic conversions were performed:
'_symmetry_cell_setting' value 'Monoclinic' changed to 'monoclinic'
according to '/home/saulius/struct/CIF-dictionaries/cif_core.dic'
dictionary named 'cif_core.dic' version 2.4.1 from
2010-06-29.

'_exptl_absorpt_correction_type' value 'Multi-scan' changed
to 'multi-scan' according to
'/home/saulius/struct/CIF-dictionaries/cif_core.dic' dictionary named
'cif_core.dic' version 2.4.1 from 2010-06-29.

Automatic conversion script
Id: cif_fix_enum 1527 2010-12-29 10:47:43Z saulius 
;
_cod_original_sg_symbol_H-M 'P 21/n'
_cod_database_code 2226061
_cod_database_fobs_code 2226061

loop_
_symmetry_equiv_pos_as_xyz
'x, y, z'
'-x+1/2, y+1/2, -z+1/2'
'-x, -y, -z'
'x-1/2, -y-1/2, z-1/2'

loop_
_atom_site_type_symbol
_atom_site_label
_atom_site_fract_x
_atom_site_fract_y
_atom_site_fract_z
_atom_site_U_iso_or_equiv
_atom_site_adp_type
_atom_site_calc_flag
_atom_site_refinement_flags
_atom_site_occupancy
_atom_site_disorder_assembly
_atom_site_disorder_group
S S1 0.80459(3) 0.78130(4) 0.66953(3) 0.03232(12) Uani d . 1 . .
O O1 0.66844(10) 0.67702(9) 0.91795(7) 0.0330(3) Uani d . 1 . .
N N1 0.78312(11) 1.00870(12) 0.72565(9) 0.0304(3) Uani d D 1 . .
N N2 0.73941(11) 0.85612(11) 0.81634(8) 0.0277(3) Uani d D 1 . .
N N3 0.71786(10) 0.93926(10) 0.87721(8) 0.0241(2) Uani d . 1 . .
N N4 0.61721(10) 0.76378(10) 1.04405(8) 0.0232(2) Uani d . 1 . .
C C1 0.77480(11) 0.89065(12) 0.73872(9) 0.0240(3) Uani d . 1 . .
C C2 0.68081(11) 0.89632(12) 0.94641(9) 0.0221(3) Uani d . 1 . .
C C3 0.65089(11) 0.96609(12) 1.02047(9) 0.0214(3) Uani d . 1 . .
C C4 0.65109(12) 1.08920(12) 1.03890(10) 0.0250(3) Uani d . 1 . .
H H4 0.6761 1.1465 0.9994 0.030 Uiso calc R 1 . .
C C5 0.61370(12) 1.12684(13) 1.11687(10) 0.0289(3) Uani d . 1 . .
H H5 0.6136 1.2109 1.1310 0.035 Uiso calc R 1 . .
C C6 0.57670(12) 1.04303(14) 1.17397(10) 0.0296(3) Uani d . 1 . .
H H6 0.5518 1.0710 1.2268 0.035 Uiso calc R 1 . .
C C7 0.57503(12) 0.91890(13) 1.15612(9) 0.0266(3) Uani d . 1 . .
H H7 0.5491 0.8618 1.1953 0.032 Uiso calc R 1 . .
C C8 0.61282(11) 0.88257(11) 1.07871(9) 0.0214(3) Uani d . 1 . .
C C9 0.65662(12) 0.76577(12) 0.96510(9) 0.0240(3) Uani d . 1 . .
C C10 0.58378(12) 0.65187(12) 1.08470(10) 0.0258(3) Uani d . 1 . .
H H10A 0.5452 0.5974 1.0372 0.031 Uiso calc R 1 . .
H H10B 0.5286 0.6716 1.1249 0.031 Uiso calc R 1 . .
C C11 0.68480(13) 0.58614(14) 1.13747(11) 0.0329(3) Uani d . 1 . .
H H11A 0.7232 0.6404 1.1852 0.040 Uiso calc R 1 . .
H H11B 0.7402 0.5667 1.0974 0.040 Uiso calc R 1 . .
C C12 0.64970(14) 0.46857(13) 1.17964(11) 0.0319(3) Uani d . 1 . .
H H12A 0.5931 0.4257 1.1352 0.038 Uiso calc R 1 . .
H H12B 0.7175 0.4154 1.1935 0.038 Uiso calc R 1 . .
C C13 0.59920(13) 0.48675(12) 1.26434(11) 0.0305(3) Uani d . 1 . .
H H13A 0.5286 0.5355 1.2500 0.037 Uiso calc R 1 . .
H H13B 0.6539 0.5334 1.3079 0.037 Uiso calc R 1 . .
C C14 0.57148(13) 0.36767(13) 1.30730(11) 0.0314(3) Uani d . 1 . .
H H14A 0.6407 0.3161 1.3168 0.038 Uiso calc R 1 . .
H H14B 0.5121 0.3243 1.2655 0.038 Uiso calc R 1 . .
C C15 0.52981(13) 0.38398(14) 1.39615(11) 0.0321(3) Uani d . 1 . .
H H15A 0.5876 0.4308 1.4369 0.039 Uiso calc R 1 . .
H H15B 0.4588 0.4326 1.3860 0.039 Uiso calc R 1 . .
C C16 0.50680(14) 0.26574(14) 1.44180(11) 0.0341(3) Uani d . 1 . .
H H16A 0.5792 0.2204 1.4577 0.041 Uiso calc R 1 . .
H H16B 0.4540 0.2153 1.3996 0.041 Uiso calc R 1 . .
C C17 0.45517(16) 0.28689(16) 1.52591(13) 0.0431(4) Uani d . 1 . .
H H17A 0.3889 0.3420 1.5111 0.052 Uiso calc R 1 . .
H H17B 0.5123 0.3286 1.5706 0.052 Uiso calc R 1 . .
C C18 0.41613(17) 0.17156(19) 1.56828(14) 0.0511(5) Uani d . 1 . .
H H18A 0.3704 0.1947 1.6146 0.061 Uiso calc R 1 . .
H H18B 0.3663 0.1242 1.5219 0.061 Uiso calc R 1 . .
C C19 0.5135(2) 0.09282(19) 1.60994(14) 0.0567(5) Uani d . 1 . .
H H19A 0.4836 0.0208 1.6363 0.085 Uiso calc R 1 . .
H H19B 0.5625 0.1386 1.6567 0.085 Uiso calc R 1 . .
H H19C 0.5579 0.0676 1.5641 0.085 Uiso calc R 1 . .
H H11 0.8010(16) 1.0349(19) 0.6760(9) 0.048(6) Uiso d D 1 . .
H H12 0.7606(16) 1.0593(15) 0.7628(11) 0.044(5) Uiso d D 1 . .
H H2 0.7284(16) 0.7811(10) 0.8277(13) 0.044(5) Uiso d D 1 . .

loop_
_atom_site_aniso_label
_atom_site_aniso_U_11
_atom_site_aniso_U_22
_atom_site_aniso_U_33
_atom_site_aniso_U_12
_atom_site_aniso_U_13
_atom_site_aniso_U_23
S1 0.0421(2) 0.0309(2) 0.0277(2) 0.00066(15) 0.01700(16) -0.00417(15)
O1 0.0523(7) 0.0207(5) 0.0300(6) 0.0001(4) 0.0186(5) -0.0034(4)
N1 0.0425(7) 0.0262(6) 0.0262(6) 0.0024(5) 0.0164(6) 0.0043(5)
N2 0.0427(7) 0.0197(5) 0.0247(6) 0.0004(5) 0.0175(5) 0.0007(5)
N3 0.0297(6) 0.0216(5) 0.0227(6) 0.0011(4) 0.0095(5) 0.0007(4)
N4 0.0316(6) 0.0180(5) 0.0222(6) 0.0008(4) 0.0106(5) 0.0025(4)
C1 0.0247(6) 0.0266(6) 0.0216(6) 0.0011(5) 0.0069(5) 0.0015(5)
C2 0.0268(6) 0.0193(6) 0.0214(6) 0.0013(5) 0.0074(5) 0.0007(5)
C3 0.0242(6) 0.0199(6) 0.0207(6) 0.0006(5) 0.0052(5) 0.0003(5)
C4 0.0287(7) 0.0208(6) 0.0262(7) -0.0004(5) 0.0062(5) 0.0009(5)
C5 0.0350(7) 0.0226(6) 0.0293(8) 0.0010(5) 0.0064(6) -0.0063(5)
C6 0.0346(8) 0.0320(7) 0.0233(7) 0.0021(6) 0.0081(6) -0.0056(6)
C7 0.0323(7) 0.0281(7) 0.0209(7) 0.0007(5) 0.0087(5) 0.0007(5)
C8 0.0246(6) 0.0198(6) 0.0202(6) 0.0020(5) 0.0048(5) 0.0005(5)
C9 0.0306(7) 0.0204(6) 0.0226(6) 0.0006(5) 0.0091(5) 0.0015(5)
C10 0.0313(7) 0.0202(6) 0.0274(7) -0.0029(5) 0.0095(6) 0.0035(5)
C11 0.0336(7) 0.0268(7) 0.0400(9) -0.0001(6) 0.0107(6) 0.0105(6)
C12 0.0383(8) 0.0219(6) 0.0370(8) 0.0034(6) 0.0104(7) 0.0079(6)
C13 0.0341(7) 0.0207(6) 0.0373(8) -0.0011(5) 0.0077(6) 0.0058(6)
C14 0.0350(8) 0.0240(7) 0.0361(8) 0.0001(6) 0.0082(6) 0.0077(6)
C15 0.0345(8) 0.0281(7) 0.0345(8) -0.0001(6) 0.0076(6) 0.0064(6)
C16 0.0367(8) 0.0304(7) 0.0366(9) 0.0013(6) 0.0102(7) 0.0080(6)
C17 0.0451(9) 0.0427(10) 0.0453(10) 0.0034(7) 0.0186(8) 0.0095(8)
C18 0.0539(11) 0.0584(12) 0.0445(11) -0.0115(9) 0.0185(9) 0.0095(9)
C19 0.0836(15) 0.0492(11) 0.0392(10) -0.0012(10) 0.0159(10) 0.0104(9)

loop_
_atom_type_symbol
_atom_type_description
_atom_type_scat_dispersion_real
_atom_type_scat_dispersion_imag
_atom_type_scat_source
C C 0.0033 0.0016 'International Tables Vol C Tables 4.2.6.8 and 6.1.1.4'
H H 0.0000 0.0000 'International Tables Vol C Tables 4.2.6.8 and 6.1.1.4'
N N 0.0061 0.0033 'International Tables Vol C Tables 4.2.6.8 and 6.1.1.4'
O O 0.0106 0.0060 'International Tables Vol C Tables 4.2.6.8 and 6.1.1.4'
S S 0.1246 0.1234 'International Tables Vol C Tables 4.2.6.8 and 6.1.1.4'

loop_
_geom_angle_atom_site_label_1
_geom_angle_atom_site_label_2
_geom_angle_atom_site_label_3
_geom_angle_site_symmetry_1
_geom_angle_site_symmetry_3
_geom_angle
_geom_angle_publ_flag
C1 N1 H11 . . 119.6(15) ?
C1 N1 H12 . . 119.8(13) ?
H11 N1 H12 . . 119.9(19) ?
N3 N2 C1 . . 121.24(12) ?
N3 N2 H2 . . 117.5(13) ?
C1 N2 H2 . . 121.3(13) ?
C2 N3 N2 . . 115.75(11) ?
C9 N4 C8 . . 110.65(11) ?
C9 N4 C10 . . 122.93(11) ?
C8 N4 C10 . . 126.41(11) ?
N1 C1 N2 . . 116.36(12) ?
N1 C1 S1 . . 125.81(11) ?
N2 C1 S1 . . 117.83(10) ?
N3 C2 C3 . . 126.45(12) ?
N3 C2 C9 . . 127.20(12) ?
C3 C2 C9 . . 106.33(11) ?
C4 C3 C8 . . 120.36(12) ?
C4 C3 C2 . . 132.97(12) ?
C8 C3 C2 . . 106.64(11) ?
C3 C4 C5 . . 118.21(13) ?
C3 C4 H4 . . 120.9 ?
C5 C4 H4 . . 120.9 ?
C6 C5 C4 . . 120.72(13) ?
C6 C5 H5 . . 119.6 ?
C4 C5 H5 . . 119.6 ?
C5 C6 C7 . . 121.85(13) ?
C5 C6 H6 . . 119.1 ?
C7 C6 H6 . . 119.1 ?
C8 C7 C6 . . 116.91(13) ?
C8 C7 H7 . . 121.5 ?
C6 C7 H7 . . 121.5 ?
C7 C8 C3 . . 121.95(12) ?
C7 C8 N4 . . 128.32(12) ?
C3 C8 N4 . . 109.70(11) ?
O1 C9 N4 . . 126.06(12) ?
O1 C9 C2 . . 127.26(12) ?
N4 C9 C2 . . 106.67(11) ?
N4 C10 C11 . . 112.26(12) ?
N4 C10 H10A . . 109.2 ?
C11 C10 H10A . . 109.2 ?
N4 C10 H10B . . 109.2 ?
C11 C10 H10B . . 109.2 ?
H10A C10 H10B . . 107.9 ?
C10 C11 C12 . . 112.20(12) ?
C10 C11 H11A . . 109.2 ?
C12 C11 H11A . . 109.2 ?
C10 C11 H11B . . 109.2 ?
C12 C11 H11B . . 109.2 ?
H11A C11 H11B . . 107.9 ?
C13 C12 C11 . . 114.51(13) ?
C13 C12 H12A . . 108.6 ?
C11 C12 H12A . . 108.6 ?
C13 C12 H12B . . 108.6 ?
C11 C12 H12B . . 108.6 ?
H12A C12 H12B . . 107.6 ?
C12 C13 C14 . . 113.07(12) ?
C12 C13 H13A . . 109.0 ?
C14 C13 H13A . . 109.0 ?
C12 C13 H13B . . 109.0 ?
C14 C13 H13B . . 109.0 ?
H13A C13 H13B . . 107.8 ?
C13 C14 C15 . . 113.72(13) ?
C13 C14 H14A . . 108.8 ?
C15 C14 H14A . . 108.8 ?
C13 C14 H14B . . 108.8 ?
C15 C14 H14B . . 108.8 ?
H14A C14 H14B . . 107.7 ?
C16 C15 C14 . . 114.32(13) ?
C16 C15 H15A . . 108.7 ?
C14 C15 H15A . . 108.7 ?
C16 C15 H15B . . 108.7 ?
C14 C15 H15B . . 108.7 ?
H15A C15 H15B . . 107.6 ?
C15 C16 C17 . . 112.24(14) ?
C15 C16 H16A . . 109.2 ?
C17 C16 H16A . . 109.2 ?
C15 C16 H16B . . 109.2 ?
C17 C16 H16B . . 109.2 ?
H16A C16 H16B . . 107.9 ?
C16 C17 C18 . . 114.67(16) ?
C16 C17 H17A . . 108.6 ?
C18 C17 H17A . . 108.6 ?
C16 C17 H17B . . 108.6 ?
C18 C17 H17B . . 108.6 ?
H17A C17 H17B . . 107.6 ?
C19 C18 C17 . . 112.98(16) ?
C19 C18 H18A . . 109.0 ?
C17 C18 H18A . . 109.0 ?
C19 C18 H18B . . 109.0 ?
C17 C18 H18B . . 109.0 ?
H18A C18 H18B . . 107.8 ?
C18 C19 H19A . . 109.5 ?
C18 C19 H19B . . 109.5 ?
H19A C19 H19B . . 109.5 ?
C18 C19 H19C . . 109.5 ?
H19A C19 H19C . . 109.5 ?
H19B C19 H19C . . 109.5 ?

loop_
_geom_bond_atom_site_label_1
_geom_bond_atom_site_label_2
_geom_bond_site_symmetry_2
_geom_bond_distance
_geom_bond_publ_flag
S1 C1 . 1.6723(14) ?
O1 C9 . 1.2320(17) ?
N1 C1 . 1.3204(18) ?
N1 H11 . 0.864(9) ?
N1 H12 . 0.865(9) ?
N2 N3 . 1.3537(16) ?
N2 C1 . 1.3673(17) ?
N2 H2 . 0.858(9) ?
N3 C2 . 1.2924(17) ?
N4 C9 . 1.3556(17) ?
N4 C8 . 1.4132(16) ?
N4 C10 . 1.4613(17) ?
C2 C3 . 1.4521(18) ?
C2 C9 . 1.5014(18) ?
C3 C4 . 1.3833(18) ?
C3 C8 . 1.4004(18) ?
C4 C5 . 1.3928(19) ?
C4 H4 . 0.9500 ?
C5 C6 . 1.385(2) ?
C5 H5 . 0.9500 ?
C6 C7 . 1.392(2) ?
C6 H6 . 0.9500 ?
C7 C8 . 1.3831(18) ?
C7 H7 . 0.9500 ?
C10 C11 . 1.513(2) ?
C10 H10A . 0.9900 ?
C10 H10B . 0.9900 ?
C11 C12 . 1.531(2) ?
C11 H11A . 0.9900 ?
C11 H11B . 0.9900 ?
C12 C13 . 1.518(2) ?
C12 H12A . 0.9900 ?
C12 H12B . 0.9900 ?
C13 C14 . 1.5235(19) ?
C13 H13A . 0.9900 ?
C13 H13B . 0.9900 ?
C14 C15 . 1.521(2) ?
C14 H14A . 0.9900 ?
C14 H14B . 0.9900 ?
C15 C16 . 1.520(2) ?
C15 H15A . 0.9900 ?
C15 H15B . 0.9900 ?
C16 C17 . 1.521(2) ?
C16 H16A . 0.9900 ?
C16 H16B . 0.9900 ?
C17 C18 . 1.529(3) ?
C17 H17A . 0.9900 ?
C17 H17B . 0.9900 ?
C18 C19 . 1.499(3) ?
C18 H18A . 0.9900 ?
C18 H18B . 0.9900 ?
C19 H19A . 0.9800 ?
C19 H19B . 0.9800 ?
C19 H19C . 0.9800 ?

loop_
_geom_hbond_atom_site_label_D
_geom_hbond_atom_site_label_H
_geom_hbond_atom_site_label_A
_geom_hbond_site_symmetry_A
_geom_hbond_distance_DH
_geom_hbond_distance_HA
_geom_hbond_distance_DA
_geom_hbond_angle_DHA
_geom_hbond_publ_flag
N1 H12 S1 2_656 0.870(10) 2.810(10) 3.6280(10) 159(2) no
N1 H11 O1 2_656 0.860(10) 2.190(10) 2.986(2) 154(2) yes

loop_
_geom_torsion_atom_site_label_1
_geom_torsion_atom_site_label_2
_geom_torsion_atom_site_label_3
_geom_torsion_atom_site_label_4
_geom_torsion_site_symmetry_1
_geom_torsion_site_symmetry_2
_geom_torsion_site_symmetry_3
_geom_torsion_site_symmetry_4
_geom_torsion
_geom_torsion_publ_flag
C1 N2 N3 C2 . . . . 177.49(13) ?
N3 N2 C1 N1 . . . . -2.0(2) ?
N3 N2 C1 S1 . . . . 177.49(10) ?
N2 N3 C2 C3 . . . . -179.58(13) ?
N2 N3 C2 C9 . . . . -1.7(2) ?
N3 C2 C3 C4 . . . . 0.7(2) ?
C9 C2 C3 C4 . . . . -177.54(15) ?
N3 C2 C3 C8 . . . . 178.72(13) ?
C9 C2 C3 C8 . . . . 0.44(14) ?
C8 C3 C4 C5 . . . . 0.6(2) ?
C2 C3 C4 C5 . . . . 178.39(14) ?
C3 C4 C5 C6 . . . . -0.4(2) ?
C4 C5 C6 C7 . . . . -0.1(2) ?
C5 C6 C7 C8 . . . . 0.4(2) ?
C6 C7 C8 C3 . . . . -0.2(2) ?
C6 C7 C8 N4 . . . . -178.24(14) ?
C4 C3 C8 C7 . . . . -0.4(2) ?
C2 C3 C8 C7 . . . . -178.65(12) ?
C4 C3 C8 N4 . . . . 178.04(12) ?
C2 C3 C8 N4 . . . . -0.25(15) ?
C9 N4 C8 C7 . . . . 178.21(14) ?
C10 N4 C8 C7 . . . . -1.2(2) ?
C9 N4 C8 C3 . . . . -0.06(16) ?
C10 N4 C8 C3 . . . . -179.47(12) ?
C8 N4 C9 O1 . . . . -178.82(14) ?
C10 N4 C9 O1 . . . . 0.6(2) ?
C8 N4 C9 C2 . . . . 0.34(15) ?
C10 N4 C9 C2 . . . . 179.77(12) ?
N3 C2 C9 O1 . . . . 0.4(2) ?
C3 C2 C9 O1 . . . . 178.66(14) ?
N3 C2 C9 N4 . . . . -178.74(13) ?
C3 C2 C9 N4 . . . . -0.48(15) ?
C9 N4 C10 C11 . . . . 83.30(17) ?
C8 N4 C10 C11 . . . . -97.36(16) ?
N4 C10 C11 C12 . . . . -179.72(12) ?
C10 C11 C12 C13 . . . . -78.90(18) ?
C11 C12 C13 C14 . . . . -176.76(13) ?
C12 C13 C14 C15 . . . . 175.33(13) ?
C13 C14 C15 C16 . . . . -177.44(13) ?
C14 C15 C16 C17 . . . . -174.78(14) ?
C15 C16 C17 C18 . . . . 172.62(15) ?
C16 C17 C18 C19 . . . . 69.9(2) ?

loop_
_cod_related_entry_id
_cod_related_entry_database
_cod_related_entry_code
1 ChemSpider 24745037
